data_4338158
loop_
_publ_author_name
'Ghosh, Pradip'
'Samanta, Subhas'
'Roy, Suman K.'
'Demeshko, Serhiy'
'Meyer, Franc'
'Goswami, Sreebrata'

_publ_section_title
;
 Introducing a new azoaromatic pincer ligand. Isolation and
 characterization of redox events in its ferrous complexes.
;
_journal_issue 9
_journal_name_full 'Inorganic chemistry'
_journal_page_first 4678
_journal_page_last 4686
_journal_paper_doi 10.1021/ic500355f
_journal_volume 53
_journal_year 2014
_chemical_formula_sum 'C34 H26 F6 Fe N10 P'
_chemical_formula_weight 775.47
_chemical_name_systematic
;
 ?
;
_space_group_IT_number 70
_symmetry_cell_setting orthorhombic
_symmetry_space_group_name_Hall '-F 2uv 2vw'
_symmetry_space_group_name_H-M 'F d d d :2'
_atom_sites_solution_hydrogens geom
_atom_sites_solution_primary direct
_atom_sites_solution_secondary difmap
_audit_creation_method SHELXL-97
_cell_angle_alpha 90.000(5)
_cell_angle_beta 90.000(5)
_cell_angle_gamma 90.000(5)
_cell_formula_units_Z 16
_cell_length_a 14.521(5)
_cell_length_b 27.079(5)
_cell_length_c 32.807(5)
_cell_measurement_temperature 293(2)
_cell_measurement_theta_max 26.5
_cell_measurement_theta_min 1.7
_cell_volume 12900(5)
_computing_structure_refinement 'SHELXL-97 (Sheldrick, 1997)'
_diffrn_ambient_temperature 293(2)
_diffrn_measured_fraction_theta_full 0.997
_diffrn_measured_fraction_theta_max 0.997
_diffrn_radiation_monochromator graphite
_diffrn_radiation_source 'fine-focus sealed tube'
_diffrn_radiation_type MoK\a
_diffrn_radiation_wavelength 0.71073
_diffrn_reflns_av_R_equivalents 0.0404
_diffrn_reflns_av_sigmaI/netI 0.0178
_diffrn_reflns_limit_h_max 18
_diffrn_reflns_limit_h_min -18
_diffrn_reflns_limit_k_max 33
_diffrn_reflns_limit_k_min -33
_diffrn_reflns_limit_l_max 34
_diffrn_reflns_limit_l_min -40
_diffrn_reflns_number 40804
_diffrn_reflns_theta_full 26.47
_diffrn_reflns_theta_max 26.47
_diffrn_reflns_theta_min 1.71
_exptl_absorpt_coefficient_mu 0.597
_exptl_absorpt_correction_T_max 0.942
_exptl_absorpt_correction_T_min 0.925
_exptl_absorpt_correction_type empirical
_exptl_absorpt_process_details SADABS
_exptl_crystal_colour green
_exptl_crystal_density_diffrn 1.597
_exptl_crystal_density_method 'not measured'
_exptl_crystal_description cubic
_exptl_crystal_F_000 6320
_exptl_crystal_size_max 0.13
_exptl_crystal_size_mid 0.12
_exptl_crystal_size_min 0.10
_refine_diff_density_max 1.174
_refine_diff_density_min -0.390
_refine_diff_density_rms 0.125
_refine_ls_extinction_method none
_refine_ls_goodness_of_fit_ref 0.779
_refine_ls_hydrogen_treatment constr
_refine_ls_matrix_type full
_refine_ls_number_parameters 238
_refine_ls_number_reflns 3340
_refine_ls_number_restraints 0
_refine_ls_restrained_S_all 0.779
_refine_ls_R_factor_all 0.0481
_refine_ls_R_factor_gt 0.0362
_refine_ls_shift/su_max 0.049
_refine_ls_shift/su_mean 0.005
_refine_ls_structure_factor_coef Fsqd
_refine_ls_weighting_details 'calc w=1/[\s^2^(Fo^2^)+(0.1079P)^2^+131.4930P] where P=(Fo^2^+2Fc^2^)/3'
_refine_ls_weighting_scheme calc
_refine_ls_wR_factor_gt 0.1056
_refine_ls_wR_factor_ref 0.1339
_reflns_number_gt 2806
_reflns_number_total 3340
_reflns_threshold_expression >2sigma(I)
_cod_data_source_file ic500355f_si_002.cif
_cod_data_source_block '[2]PF6'
_cod_depositor_comments
;
The following automatic conversions were performed:

'_symmetry_cell_setting' value 'Orthorhombic' changed to
'orthorhombic' according to
/usr/data/users/saulius/crontab/automatic-downloads/rss-feeds/ACS/lib/dictionaries/cif_core.dic
dictionary named 'cif_core.dic' version 2.4.2 from 2011-04-26.

Automatic conversion script
Id: cif_fix_values 2281 2013-09-26 08:29:07Z andrius 

 Adding full bibliography for 4338156--4338158.cif.
;
_cod_original_sg_symbol_H-M Fddd
_cod_database_code 4338158

loop_
_symmetry_equiv_pos_as_xyz
'x, y, z'
'-x+1/4, -y+1/4, z'
'x, -y+1/4, -z+1/4'
'-x+1/4, y, -z+1/4'
'x, y+1/2, z+1/2'
'-x+1/4, -y+3/4, z+1/2'
'x, -y+3/4, -z+3/4'
'-x+1/4, y+1/2, -z+3/4'
'x+1/2, y, z+1/2'
'-x+3/4, -y+1/4, z+1/2'
'x+1/2, -y+1/4, -z+3/4'
'-x+3/4, y, -z+3/4'
'x+1/2, y+1/2, z'
'-x+3/4, -y+3/4, z'
'x+1/2, -y+3/4, -z+1/4'
'-x+3/4, y+1/2, -z+1/4'
'-x, -y, -z'
'x-1/4, y-1/4, -z'
'-x, y-1/4, z-1/4'
'x-1/4, -y, z-1/4'
'-x, -y+1/2, -z+1/2'
'x-1/4, y+1/4, -z+1/2'
'-x, y+1/4, z+1/4'
'x-1/4, -y+1/2, z+1/4'
'-x+1/2, -y, -z+1/2'
'x+1/4, y-1/4, -z+1/2'
'-x+1/2, y-1/4, z+1/4'
'x+1/4, -y, z+1/4'
'-x+1/2, -y+1/2, -z'
'x+1/4, y+1/4, -z'
'-x+1/2, y+1/4, z-1/4'
'x+1/4, -y+1/2, z-1/4'

loop_
_atom_site_label
_atom_site_type_symbol
_atom_site_fract_x
_atom_site_fract_y
_atom_site_fract_z
_atom_site_U_iso_or_equiv
_atom_site_adp_type
_atom_site_occupancy
_atom_site_symmetry_multiplicity
_atom_site_calc_flag
_atom_site_refinement_flags
Fe1 Fe 0.6250 0.6250 0.406439(13) 0.01087(16) Uani 1 2 d S
P1 P 0.6250 0.6250 0.6250 0.0171(3) Uani 1 4 d S
P2 P 0.1250 0.6250 0.6250 0.0389(4) Uani 1 4 d S
F2 F 0.62419(11) 0.66668(6) 0.65961(5) 0.0322(4) Uani 1 1 d .
N3 N 0.62581(12) 0.69321(7) 0.40833(5) 0.0133(4) Uani 1 1 d .
F3 F 0.1254(2) 0.58229(11) 0.59287(12) 0.1023(12) Uani 1 1 d .
N4 N 0.53115(13) 0.69038(7) 0.35247(6) 0.0164(4) Uani 1 1 d .
F1 F 0.51466(15) 0.6250 0.6250 0.0293(5) Uani 1 2 d S
N5 N 0.54087(13) 0.64349(7) 0.36147(6) 0.0142(4) Uani 1 1 d .
N2 N 0.72406(13) 0.68440(7) 0.46258(6) 0.0149(4) Uani 1 1 d .
N1 N 0.71498(12) 0.63909(7) 0.44990(6) 0.0134(4) Uani 1 1 d .
C11 C 0.57597(15) 0.71907(9) 0.38080(7) 0.0150(4) Uani 1 1 d .
C9 C 0.62584(16) 0.79426(9) 0.41207(8) 0.0204(5) Uani 1 1 d .
H9 H 0.6258 0.8286 0.4134 0.025 Uiso 1 1 calc R
C7 C 0.67584(15) 0.71612(8) 0.43754(7) 0.0146(4) Uani 1 1 d .
C10 C 0.57393(16) 0.77060(9) 0.38224(7) 0.0185(5) Uani 1 1 d .
H10 H 0.5388 0.7886 0.3638 0.022 Uiso 1 1 calc R
C8 C 0.67801(16) 0.76735(9) 0.44009(7) 0.0189(5) Uani 1 1 d .
H8 H 0.7131 0.7832 0.4599 0.023 Uiso 1 1 calc R
C2 C 0.76513(16) 0.60625(9) 0.51629(7) 0.0172(5) Uani 1 1 d .
H2 H 0.7311 0.6303 0.5298 0.021 Uiso 1 1 calc R
C1 C 0.76432(15) 0.60357(8) 0.47379(7) 0.0141(4) Uani 1 1 d .
C6 C 0.81418(15) 0.56725(9) 0.45335(7) 0.0164(5) Uani 1 1 d .
H6 H 0.8125 0.5655 0.4251 0.020 Uiso 1 1 calc R
C12 C 0.50752(15) 0.61026(9) 0.33144(7) 0.0164(5) Uani 1 1 d .
C4 C 0.86837(16) 0.53658(10) 0.51791(8) 0.0219(5) Uani 1 1 d .
H4 H 0.9039 0.5144 0.5328 0.026 Uiso 1 1 calc R
C5 C 0.86655(16) 0.53365(9) 0.47563(8) 0.0201(5) Uani 1 1 d .
H5 H 0.9002 0.5093 0.4622 0.024 Uiso 1 1 calc R
C3 C 0.81753(17) 0.57246(9) 0.53808(7) 0.0211(5) Uani 1 1 d .
H3 H 0.8186 0.5739 0.5664 0.025 Uiso 1 1 calc R
C13 C 0.47062(16) 0.56554(9) 0.34447(8) 0.0200(5) Uani 1 1 d .
H13 H 0.4662 0.5586 0.3722 0.024 Uiso 1 1 calc R
C14 C 0.44051(17) 0.53141(10) 0.31595(9) 0.0272(6) Uani 1 1 d .
H14 H 0.4148 0.5017 0.3244 0.033 Uiso 1 1 calc R
C17 C 0.51379(16) 0.62130(9) 0.28990(7) 0.0208(5) Uani 1 1 d .
H17 H 0.5371 0.6515 0.2813 0.025 Uiso 1 1 calc R
C15 C 0.44888(19) 0.54188(11) 0.27461(9) 0.0311(6) Uani 1 1 d .
H15 H 0.4301 0.5186 0.2555 0.037 Uiso 1 1 calc R
C16 C 0.48463(19) 0.58637(11) 0.26158(8) 0.0285(6) Uani 1 1 d .
H16 H 0.4893 0.5930 0.2338 0.034 Uiso 1 1 calc R
F4 F 0.2332(2) 0.6250 0.6250 0.112(2) Uani 1 2 d S

loop_
_atom_site_aniso_label
_atom_site_aniso_U_11
_atom_site_aniso_U_22
_atom_site_aniso_U_33
_atom_site_aniso_U_23
_atom_site_aniso_U_13
_atom_site_aniso_U_12
Fe1 0.0116(2) 0.0108(2) 0.0102(3) 0.000 0.000 -0.00040(15)
P1 0.0197(6) 0.0140(6) 0.0177(6) 0.000 0.000 0.000
P2 0.0228(7) 0.0159(7) 0.0781(13) 0.000 0.000 0.000
F2 0.0375(9) 0.0272(9) 0.0319(9) -0.0134(7) -0.0058(7) 0.0021(7)
N3 0.0137(9) 0.0130(9) 0.0133(9) -0.0005(7) 0.0026(7) -0.0003(7)
F3 0.086(2) 0.0703(19) 0.150(3) -0.055(2) 0.001(2) -0.0050(16)
N4 0.0179(9) 0.0162(9) 0.0150(9) -0.0001(7) 0.0006(7) 0.0035(7)
F1 0.0197(11) 0.0348(12) 0.0334(12) -0.0060(9) 0.000 0.000
N5 0.0144(9) 0.0146(9) 0.0136(9) -0.0003(7) 0.0002(7) 0.0018(7)
N2 0.0156(9) 0.0148(9) 0.0144(9) -0.0019(7) 0.0013(7) -0.0040(7)
N1 0.0122(8) 0.0149(9) 0.0131(9) 0.0000(7) 0.0020(7) -0.0021(7)
C11 0.0163(11) 0.0158(11) 0.0130(10) 0.0012(8) 0.0035(8) 0.0009(8)
C9 0.0246(12) 0.0127(11) 0.0240(12) -0.0001(9) 0.0073(10) -0.0022(9)
C7 0.0133(10) 0.0157(11) 0.0148(10) -0.0011(8) 0.0027(8) -0.0017(8)
C10 0.0211(11) 0.0164(11) 0.0179(11) 0.0030(9) 0.0040(9) 0.0021(9)
C8 0.0210(11) 0.0167(11) 0.0189(11) -0.0044(9) 0.0040(9) -0.0036(9)
C2 0.0190(11) 0.0165(11) 0.0160(11) 0.0011(8) 0.0009(8) -0.0035(9)
C1 0.0120(10) 0.0141(10) 0.0163(11) 0.0028(8) -0.0019(8) -0.0036(8)
C6 0.0139(10) 0.0203(11) 0.0151(10) -0.0010(9) 0.0004(8) -0.0033(9)
C12 0.0132(10) 0.0199(11) 0.0162(11) -0.0058(9) -0.0035(8) 0.0049(9)
C4 0.0189(12) 0.0214(12) 0.0253(13) 0.0062(10) -0.0050(9) -0.0011(9)
C5 0.0151(11) 0.0197(12) 0.0255(12) 0.0011(10) -0.0005(9) 0.0009(9)
C3 0.0252(12) 0.0224(12) 0.0156(11) 0.0039(9) -0.0023(9) -0.0038(10)
C13 0.0148(11) 0.0214(12) 0.0238(12) -0.0032(9) -0.0044(9) 0.0028(9)
C14 0.0202(12) 0.0215(12) 0.0400(15) -0.0073(11) -0.0126(11) 0.0029(10)
C17 0.0187(12) 0.0263(13) 0.0173(12) -0.0024(9) -0.0019(9) 0.0085(9)
C15 0.0259(13) 0.0324(15) 0.0350(15) -0.0188(12) -0.0163(11) 0.0128(11)
C16 0.0274(13) 0.0386(15) 0.0193(12) -0.0106(11) -0.0092(10) 0.0162(12)
F4 0.0309(17) 0.0238(15) 0.280(7) -0.013(2) 0.000 0.000

loop_
_atom_type_symbol
_atom_type_description
_atom_type_scat_dispersion_real
_atom_type_scat_dispersion_imag
_atom_type_scat_source
C C 0.0033 0.0016 'International Tables Vol C Tables 4.2.6.8 and 6.1.1.4'
H H 0.0000 0.0000 'International Tables Vol C Tables 4.2.6.8 and 6.1.1.4'
F F 0.0171 0.0103 'International Tables Vol C Tables 4.2.6.8 and 6.1.1.4'
Fe Fe 0.3463 0.8444 'International Tables Vol C Tables 4.2.6.8 and 6.1.1.4'
N N 0.0061 0.0033 'International Tables Vol C Tables 4.2.6.8 and 6.1.1.4'
P P 0.1023 0.0942 'International Tables Vol C Tables 4.2.6.8 and 6.1.1.4'

loop_
_geom_angle_atom_site_label_1
_geom_angle_atom_site_label_2
_geom_angle_atom_site_label_3
_geom_angle
_geom_angle_site_symmetry_1
_geom_angle_site_symmetry_3
N3 Fe1 N3 176.14(11) . 2_665
N3 Fe1 N1 77.17(8) . .
N3 Fe1 N1 99.99(8) 2_665 .
N3 Fe1 N1 99.99(8) . 2_665
N3 Fe1 N1 77.17(8) 2_665 2_665
N1 Fe1 N1 87.35(11) . 2_665
N3 Fe1 N5 105.89(8) . 2_665
N3 Fe1 N5 77.08(8) 2_665 2_665
N1 Fe1 N5 100.31(8) . 2_665
N1 Fe1 N5 154.03(8) 2_665 2_665
N3 Fe1 N5 77.08(8) . .
N3 Fe1 N5 105.89(8) 2_665 .
N1 Fe1 N5 154.03(8) . .
N1 Fe1 N5 100.31(8) 2_665 .
N5 Fe1 N5 83.64(11) 2_665 .
F2 P1 F2 89.66(13) 3_566 4_656
F2 P1 F2 179.15(12) 3_566 .
F2 P1 F2 90.34(13) 4_656 .
F2 P1 F2 90.34(13) 3_566 2_665
F2 P1 F2 179.15(12) 4_656 2_665
F2 P1 F2 89.66(13) . 2_665
F2 P1 F1 90.42(6) 3_566 2_665
F2 P1 F1 89.58(6) 4_656 2_665
F2 P1 F1 90.42(6) . 2_665
F2 P1 F1 89.58(6) 2_665 2_665
F2 P1 F1 89.58(6) 3_566 .
F2 P1 F1 90.42(6) 4_656 .
F2 P1 F1 89.58(6) . .
F2 P1 F1 90.42(6) 2_665 .
F1 P1 F1 180.0 2_665 .
F3 P2 F3 179.6(2) 3_566 .
F3 P2 F3 95.3(3) 3_566 4_556
F3 P2 F3 84.7(3) . 4_556
F3 P2 F3 84.7(3) 3_566 2_565
F3 P2 F3 95.3(3) . 2_565
F3 P2 F3 179.6(2) 4_556 2_565
F3 P2 F4 90.22(12) 3_566 2_565
F3 P2 F4 90.22(12) . 2_565
F3 P2 F4 89.78(12) 4_556 2_565
F3 P2 F4 89.78(12) 2_565 2_565
F3 P2 F4 89.78(12) 3_566 .
F3 P2 F4 89.78(12) . .
F3 P2 F4 90.22(12) 4_556 .
F3 P2 F4 90.22(12) 2_565 .
F4 P2 F4 180.000(1) 2_565 .
C7 N3 C11 121.5(2) . .
C7 N3 Fe1 119.04(15) . .
C11 N3 Fe1 119.43(15) . .
N5 N4 C11 110.12(18) . .
N4 N5 C12 114.89(19) . .
N4 N5 Fe1 118.62(15) . .
C12 N5 Fe1 124.58(15) . .
N1 N2 C7 110.17(18) . .
N2 N1 C1 114.02(18) . .
N2 N1 Fe1 118.73(15) . .
C1 N1 Fe1 126.66(14) . .
N3 C11 N4 114.3(2) . .
N3 C11 C10 120.4(2) . .
N4 C11 C10 125.3(2) . .
C8 C9 C10 121.1(2) . .
N3 C7 N2 114.14(19) . .
N3 C7 C8 120.8(2) . .
N2 C7 C8 125.0(2) . .
C11 C10 C9 118.2(2) . .
C7 C8 C9 118.0(2) . .
C3 C2 C1 119.0(2) . .
C6 C1 C2 120.9(2) . .
C6 C1 N1 118.1(2) . .
C2 C1 N1 121.0(2) . .
C1 C6 C5 119.5(2) . .
C17 C12 C13 120.7(2) . .
C17 C12 N5 121.2(2) . .
C13 C12 N5 118.0(2) . .
C3 C4 C5 120.4(2) . .
C6 C5 C4 119.8(2) . .
C2 C3 C4 120.5(2) . .
C14 C13 C12 119.6(2) . .
C13 C14 C15 119.6(3) . .
C12 C17 C16 119.0(3) . .
C16 C15 C14 120.9(2) . .
C15 C16 C17 120.1(3) . .

loop_
_geom_bond_atom_site_label_1
_geom_bond_atom_site_label_2
_geom_bond_distance
_geom_bond_site_symmetry_2
Fe1 N3 1.848(2) .
Fe1 N3 1.848(2) 2_665
Fe1 N1 1.9712(19) .
Fe1 N1 1.9712(19) 2_665
Fe1 N5 1.9798(19) 2_665
Fe1 N5 1.9798(19) .
P1 F2 1.6010(15) 3_566
P1 F2 1.6010(15) 4_656
P1 F2 1.6010(15) .
P1 F2 1.6010(15) 2_665
P1 F1 1.602(2) 2_665
P1 F1 1.602(2) .
P2 F3 1.565(3) 3_566
P2 F3 1.565(3) .
P2 F3 1.565(3) 4_556
P2 F3 1.565(3) 2_565
P2 F4 1.571(3) 2_565
P2 F4 1.571(3) .
N3 C7 1.353(3) .
N3 C11 1.353(3) .
N4 N5 1.311(3) .
N4 C11 1.375(3) .
N5 C12 1.419(3) .
N2 N1 1.302(3) .
N2 C7 1.379(3) .
N1 C1 1.433(3) .
C11 C10 1.397(3) .
C9 C8 1.396(4) .
C9 C10 1.392(3) .
C7 C8 1.390(3) .
C2 C3 1.388(3) .
C2 C1 1.396(3) .
C1 C6 1.393(3) .
C6 C5 1.393(3) .
C12 C17 1.398(3) .
C12 C13 1.391(4) .
C4 C3 1.388(4) .
C4 C5 1.390(4) .
C13 C14 1.386(3) .
C14 C15 1.391(4) .
C17 C16 1.392(4) .
C15 C16 1.380(4) .
